data_4514455
loop_
_publ_author_name
'Huang, Yi-Fan'
'Wang, Chun-Kai'
'Lai, Bo-Han'
'Chung, Chin-Lung'
'Chen, Chin-Yi'
'Ciou, Guan-Ting'
'Wong, Ken-Tsung'
'Wang, Chien-Lung'

_publ_section_title
;
 Influences of Structural Modification of S, N-Hexacenes on the Morphology
 and OFET Characteristics.
;
_journal_issue 24
_journal_name_full 'ACS applied materials &amp; interfaces'
_journal_page_first 21756
_journal_page_last 21765
_journal_paper_doi 10.1021/acsami.9b04284
_journal_volume 11
_journal_year 2019
_chemical_formula_sum 'C18 H14 N2 S4'
_chemical_formula_weight 386.55
_space_group_IT_number 14
_space_group_name_Hall '-P 2ybc'
_space_group_name_H-M_alt 'P 1 21/c 1'
_symmetry_cell_setting monoclinic
_symmetry_space_group_name_Hall '-P 2ybc'
_symmetry_space_group_name_H-M 'P 1 21/c 1'
_atom_sites_solution_hydrogens geom
_atom_sites_solution_primary direct
_atom_sites_solution_secondary difmap
_audit_creation_method SHELXL-97
_cell_angle_alpha 90.00
_cell_angle_beta 104.207(3)
_cell_angle_gamma 90.00
_cell_formula_units_Z 2
_cell_length_a 8.5058(2)
_cell_length_b 13.0542(3)
_cell_length_c 7.9663(2)
_cell_measurement_reflns_used 3186
_cell_measurement_temperature 295(2)
_cell_measurement_theta_max 74.7230
_cell_measurement_theta_min 3.3640
_cell_volume 857.50(4)
_computing_cell_refinement
; 
CrysAlisPro, Agilent Technologies, 
Version 1.171.36.28 (release 01-02-2013 CrysAlis171 .NET) 
(compiled Feb  1 2013,16:14:44) 
Empirical absorption correction using spherical harmonics, 
 implemented in SCALE3 ABSPACK scaling algorithm. 
;
_computing_data_collection
; 
CrysAlisPro, Agilent Technologies, 
Version 1.171.36.28 (release 01-02-2013 CrysAlis171 .NET) 
(compiled Feb  1 2013,16:14:44) 
Empirical absorption correction using spherical harmonics, 
 implemented in SCALE3 ABSPACK scaling algorithm. 
;
_computing_data_reduction
; 
CrysAlisPro, Agilent Technologies, 
Version 1.171.36.28 (release 01-02-2013 CrysAlis171 .NET) 
(compiled Feb  1 2013,16:14:44) 
Empirical absorption correction using spherical harmonics, 
 implemented in SCALE3 ABSPACK scaling algorithm. 
;
_computing_molecular_graphics SHELXTL
_computing_publication_material SHELXTL
_computing_structure_refinement 'SHELXL-97 (Sheldrick, 1997)'
_computing_structure_solution 'SHELXS-97 (Sheldrick, 1990)'
_diffrn_ambient_temperature 295(2)
_diffrn_measured_fraction_theta_full 1.000
_diffrn_measured_fraction_theta_max 1.000
_diffrn_measurement_device_type 'Oxford Diffraction Gemini A'
_diffrn_measurement_method CCD
_diffrn_radiation_monochromator graphite
_diffrn_radiation_source 'fine-focus sealed tube'
_diffrn_radiation_type CuK\a
_diffrn_radiation_wavelength 1.54178
_diffrn_reflns_av_R_equivalents 0.0279
_diffrn_reflns_av_sigmaI/netI 0.0222
_diffrn_reflns_limit_h_max 10
_diffrn_reflns_limit_h_min -10
_diffrn_reflns_limit_k_max 15
_diffrn_reflns_limit_k_min -15
_diffrn_reflns_limit_l_max 5
_diffrn_reflns_limit_l_min -9
_diffrn_reflns_number 5446
_diffrn_reflns_theta_full 67.99
_diffrn_reflns_theta_max 67.99
_diffrn_reflns_theta_min 5.36
_exptl_absorpt_coefficient_mu 5.097
_exptl_absorpt_correction_T_max 1.00000
_exptl_absorpt_correction_T_min 0.33411
_exptl_absorpt_correction_type multi-scan
_exptl_absorpt_process_details
; 
CrysAlisPro, Agilent Technologies, 
Version 1.171.36.28 (release 01-02-2013 CrysAlis171 .NET) 
(compiled Feb  1 2013,16:14:44) 
Empirical absorption correction using spherical harmonics, 
 implemented in SCALE3 ABSPACK scaling algorithm. 
;
_exptl_crystal_density_diffrn 1.497
_exptl_crystal_density_method 'not measured'
_exptl_crystal_description plate
_exptl_crystal_F_000 400
_exptl_crystal_size_max 0.25
_exptl_crystal_size_mid 0.20
_exptl_crystal_size_min 0.15
_refine_diff_density_max 0.345
_refine_diff_density_min -0.265
_refine_diff_density_rms 0.067
_refine_ls_extinction_method none
_refine_ls_goodness_of_fit_ref 1.050
_refine_ls_hydrogen_treatment mixed
_refine_ls_matrix_type full
_refine_ls_number_parameters 109
_refine_ls_number_reflns 1562
_refine_ls_number_restraints 0
_refine_ls_restrained_S_all 1.050
_refine_ls_R_factor_all 0.0398
_refine_ls_R_factor_gt 0.0365
_refine_ls_shift/su_max 0.003
_refine_ls_shift/su_mean 0.001
_refine_ls_structure_factor_coef Fsqd
_refine_ls_weighting_details 'calc w=1/[\s^2^(Fo^2^)+(0.0711P)^2^+0.2138P] where P=(Fo^2^+2Fc^2^)/3'
_refine_ls_weighting_scheme calc
_refine_ls_wR_factor_gt 0.0968
_refine_ls_wR_factor_ref 0.1007
_reflns_number_gt 1423
_reflns_number_total 1562
_reflns_threshold_expression >2sigma(I)
_cod_data_source_file am9b04284_si_002.cif
_cod_data_source_block ic16193
_cod_depositor_comments
;
The following automatic conversions were performed:

'_symmetry_cell_setting' value 'Monoclinic' changed to 'monoclinic'
according to
/home/data/users/saulius/crontab/automatic-downloads/current/ACS/lib/dictionaries/cif_core.dic
dictionary named 'cif_core.dic' version 2.4.2 from 2011-04-26.

Automatic conversion script
Id: cif_fix_values 4973 2017-02-22 13:04:09Z antanas 
;
_cod_original_sg_symbol_H-M P2(1)/c
_cod_database_code 4514455

loop_
_symmetry_equiv_pos_as_xyz
'x, y, z'
'-x, y+1/2, -z+1/2'
'-x, -y, -z'
'x, -y-1/2, z-1/2'

loop_
_atom_site_label
_atom_site_type_symbol
_atom_site_fract_x
_atom_site_fract_y
_atom_site_fract_z
_atom_site_U_iso_or_equiv
_atom_site_adp_type
_atom_site_occupancy
_atom_site_symmetry_multiplicity
_atom_site_calc_flag
_atom_site_refinement_flags
S1 S 0.75719(5) 0.99937(3) -0.43050(6) 0.02588(19) Uani 1 1 d .
S2 S 0.93084(6) 0.88136(4) 0.06209(6) 0.0305(2) Uani 1 1 d .
N1 N 0.4783(2) 0.90220(12) -0.1502(2) 0.0256(4) Uani 1 1 d .
C1 C 0.4442(2) 0.98396(14) -0.4548(3) 0.0239(4) Uani 1 1 d .
C2 C 0.5232(2) 0.94489(14) -0.2898(2) 0.0238(4) Uani 1 1 d .
C3 C 0.6922(2) 0.94895(14) -0.2566(2) 0.0242(4) Uani 1 1 d .
C4 C 0.7530(2) 0.90583(14) -0.0913(2) 0.0240(4) Uani 1 1 d .
C5 C 0.6190(2) 0.87709(13) -0.0296(3) 0.0258(4) Uani 1 1 d .
C6 C 0.6592(3) 0.83449(15) 0.1393(3) 0.0319(4) Uani 1 1 d .
H6A H 0.5841 0.8114 0.1982 0.038 Uiso 1 1 calc R
C7 C 0.8223(3) 0.83208(17) 0.2031(3) 0.0349(5) Uani 1 1 d .
H7A H 0.8718 0.8064 0.3121 0.042 Uiso 1 1 calc R
C8 C 0.3130(2) 0.88295(15) -0.1370(3) 0.0282(4) Uani 1 1 d .
H8A H 0.2434 0.9381 -0.1935 0.034 Uiso 1 1 calc R
H8B H 0.3107 0.8826 -0.0158 0.034 Uiso 1 1 calc R
C9 C 0.2477(3) 0.7828(2) -0.2179(4) 0.0581(8) Uani 1 1 d .
H9A H 0.1387 0.7735 -0.2066 0.087 Uiso 1 1 calc R
H9B H 0.3145 0.7278 -0.1604 0.087 Uiso 1 1 calc R
H9C H 0.2480 0.7831 -0.3383 0.087 Uiso 1 1 calc R

loop_
_atom_site_aniso_label
_atom_site_aniso_U_11
_atom_site_aniso_U_22
_atom_site_aniso_U_33
_atom_site_aniso_U_23
_atom_site_aniso_U_13
_atom_site_aniso_U_12
S1 0.0192(3) 0.0342(3) 0.0227(3) 0.00398(16) 0.0022(2) -0.00084(16)
S2 0.0250(3) 0.0366(3) 0.0264(3) 0.00674(18) -0.0003(2) 0.00570(17)
N1 0.0235(8) 0.0295(8) 0.0224(8) 0.0036(6) 0.0029(7) -0.0019(6)
C1 0.0205(9) 0.0269(9) 0.0220(9) -0.0003(7) 0.0009(8) -0.0010(7)
C2 0.0237(9) 0.0242(8) 0.0223(9) 0.0012(7) 0.0029(7) -0.0011(7)
C3 0.0223(9) 0.0261(9) 0.0230(9) 0.0017(7) 0.0035(7) -0.0011(7)
C4 0.0236(9) 0.0229(8) 0.0231(9) -0.0005(7) 0.0013(8) 0.0008(7)
C5 0.0286(10) 0.0221(9) 0.0248(10) 0.0013(7) 0.0029(8) 0.0002(7)
C6 0.0356(11) 0.0307(10) 0.0286(10) 0.0056(8) 0.0061(8) -0.0006(8)
C7 0.0378(12) 0.0386(11) 0.0259(10) 0.0108(8) 0.0030(9) 0.0061(9)
C8 0.0249(10) 0.0332(10) 0.0272(10) -0.0007(8) 0.0074(8) -0.0034(7)
C9 0.0580(17) 0.0601(16) 0.0655(17) -0.0287(14) 0.0330(14) -0.0327(14)

loop_
_atom_type_symbol
_atom_type_description
_atom_type_scat_dispersion_real
_atom_type_scat_dispersion_imag
_atom_type_scat_source
C C 0.0181 0.0091 'International Tables Vol C Tables 4.2.6.8 and 6.1.1.4'
H H 0.0000 0.0000 'International Tables Vol C Tables 4.2.6.8 and 6.1.1.4'
N N 0.0311 0.0180 'International Tables Vol C Tables 4.2.6.8 and 6.1.1.4'
S S 0.3331 0.5567 'International Tables Vol C Tables 4.2.6.8 and 6.1.1.4'

loop_
_geom_angle_atom_site_label_1
_geom_angle_atom_site_label_2
_geom_angle_atom_site_label_3
_geom_angle
_geom_angle_site_symmetry_1
_geom_angle_site_symmetry_3
C3 S1 C1 90.07(9) . 3_674
C4 S2 C7 90.78(10) . .
C5 N1 C2 107.07(16) . .
C5 N1 C8 126.64(16) . .
C2 N1 C8 126.23(16) . .
C1 C1 C2 111.2(2) 3_674 .
C1 C1 S1 113.48(19) 3_674 3_674
C2 C1 S1 135.35(16) . 3_674
N1 C2 C3 109.77(16) . .
N1 C2 C1 137.06(18) . .
C3 C2 C1 113.17(17) . .
C2 C3 C4 106.63(16) . .
C2 C3 S1 112.10(14) . .
C4 C3 S1 141.21(15) . .
C5 C4 C3 106.98(17) . .
C5 C4 S2 110.49(14) . .
C3 C4 S2 142.46(16) . .
N1 C5 C4 109.54(17) . .
N1 C5 C6 136.11(19) . .
C4 C5 C6 114.29(18) . .
C7 C6 C5 110.51(19) . .
C6 C7 S2 113.93(16) . .
N1 C8 C9 112.38(18) . .

loop_
_geom_bond_atom_site_label_1
_geom_bond_atom_site_label_2
_geom_bond_distance
_geom_bond_site_symmetry_2
S1 C3 1.7420(19) .
S1 C1 1.7462(19) 3_674
S2 C4 1.7254(19) .
S2 C7 1.743(2) .
N1 C5 1.378(3) .
N1 C2 1.378(2) .
N1 C8 1.458(2) .
C1 C1 1.389(4) 3_674
C1 C2 1.416(3) .
C1 S1 1.7462(19) 3_674
C2 C3 1.398(3) .
C3 C4 1.408(3) .
C4 C5 1.398(3) .
C5 C6 1.419(3) .
C6 C7 1.356(3) .
C8 C9 1.502(3) .
